data_7111888
loop_
_publ_author_name
'Joydeb Majumder'
'Jolly Deb'
'Mahua Rani Das'
'Siddhartha Sankar Jana'
'Parthasarathi Dastidar'

_publ_section_title
;
 Designing a simple organic salt-based supramolecular topical gel capable
 of displaying in vivo self-delivery application
;
_journal_name_full Chem.Commun.
_journal_page_first 1671
_journal_paper_doi 10.1039/c3cc48513g
_journal_volume 50
_journal_year 2014
_chemical_absolute_configuration syn
_chemical_formula_moiety 'C14 H13 O3, C7 H10 N'
_chemical_formula_sum 'C21 H23 N O3'
_chemical_formula_weight 337.40
_chemical_name_systematic
; 
 ? 
;
_space_group_IT_number 4
_symmetry_cell_setting monoclinic
_symmetry_space_group_name_Hall 'P 2yb'
_symmetry_space_group_name_H-M 'P 1 21 1'
_atom_sites_solution_hydrogens geom
_atom_sites_solution_primary direct
_atom_sites_solution_secondary difmap
_audit_creation_method SHELXL-97
_cell_angle_alpha 90.00
_cell_angle_beta 90.327(5)
_cell_angle_gamma 90.00
_cell_formula_units_Z 2
_cell_length_a 11.632(4)
_cell_length_b 5.9372(19)
_cell_length_c 13.377(4)
_cell_measurement_temperature 296(2)
_cell_volume 923.8(5)
_computing_cell_refinement 'Bruker Apex II'
_computing_data_collection 'Bruker Apex II'
_computing_data_reduction SAINT
_computing_molecular_graphics 'Mercury 2.3'
_computing_publication_material 'Shelxl 97'
_computing_structure_refinement 'SHELXL-97 (Sheldrick, 1997)'
_computing_structure_solution 'SHELXS-97 (Sheldrick, 1990)'
_diffrn_ambient_temperature 296(2)
_diffrn_measured_fraction_theta_full 0.999
_diffrn_measured_fraction_theta_max 0.931
_diffrn_measurement_device_type 'Bruker Apex II'
_diffrn_measurement_method 'Phi-Omega scan'
_diffrn_radiation_monochromator graphite
_diffrn_radiation_source 'fine-focus sealed tube'
_diffrn_radiation_type MoK\a
_diffrn_radiation_wavelength 0.71073
_diffrn_reflns_av_R_equivalents 0.0693
_diffrn_reflns_av_sigmaI/netI 0.1472
_diffrn_reflns_limit_h_max 14
_diffrn_reflns_limit_h_min -14
_diffrn_reflns_limit_k_max 7
_diffrn_reflns_limit_k_min -7
_diffrn_reflns_limit_l_max 16
_diffrn_reflns_limit_l_min -16
_diffrn_reflns_number 7466
_diffrn_reflns_theta_full 25.00
_diffrn_reflns_theta_max 27.36
_diffrn_reflns_theta_min 1.52
_exptl_absorpt_coefficient_mu 0.081
_exptl_absorpt_correction_T_max 0.9968
_exptl_absorpt_correction_T_min 0.9569
_exptl_absorpt_correction_type multi-scan
_exptl_absorpt_process_details sadabs
_exptl_crystal_density_diffrn 1.213
_exptl_crystal_density_method 'not measured'
_exptl_crystal_F_000 360
_exptl_crystal_size_max 0.55
_exptl_crystal_size_mid 0.11
_exptl_crystal_size_min 0.04
_refine_diff_density_max 0.210
_refine_diff_density_min -0.284
_refine_diff_density_rms 0.079
_refine_ls_extinction_method none
_refine_ls_goodness_of_fit_ref 0.836
_refine_ls_hydrogen_treatment constr
_refine_ls_matrix_type full
_refine_ls_number_parameters 229
_refine_ls_number_reflns 3685
_refine_ls_number_restraints 1
_refine_ls_restrained_S_all 0.836
_refine_ls_R_factor_all 0.1908
_refine_ls_R_factor_gt 0.0558
_refine_ls_shift/su_max 0.000
_refine_ls_shift/su_mean 0.000
_refine_ls_structure_factor_coef Fsqd
_refine_ls_weighting_details 'calc w=1/[\s^2^(Fo^2^)+(0.1000P)^2^+0.7826P] where P=(Fo^2^+2Fc^2^)/3'
_refine_ls_weighting_scheme calc
_refine_ls_wR_factor_gt 0.1260
_refine_ls_wR_factor_ref 0.2198
_reflns_number_gt 1546
_reflns_number_total 3685
_reflns_threshold_expression >2sigma(I)
_cod_data_source_file c3cc48513g.txt
_cod_data_source_block jmnpbs
_cod_original_sg_symbol_H-M P21
_cod_database_code 7111888

loop_
_symmetry_equiv_pos_as_xyz
'x, y, z'
'-x, y+1/2, -z'

loop_
_atom_site_label
_atom_site_type_symbol
_atom_site_fract_x
_atom_site_fract_y
_atom_site_fract_z
_atom_site_U_iso_or_equiv
_atom_site_adp_type
_atom_site_occupancy
_atom_site_symmetry_multiplicity
_atom_site_calc_flag
_atom_site_refinement_flags
C1 C -0.2495(6) 0.4670(14) 0.5801(5) 0.078(2) Uani 1 1 d .
H1A H -0.2202 0.5929 0.6173 0.117 Uiso 1 1 calc R
H1B H -0.3319 0.4763 0.5765 0.117 Uiso 1 1 calc R
H1C H -0.2185 0.4694 0.5138 0.117 Uiso 1 1 calc R
C2 C -0.1022(6) 0.2197(11) 0.6422(4) 0.0553(16) Uani 1 1 d .
C3 C -0.0785(6) 0.0147(11) 0.6921(4) 0.0609(17) Uani 1 1 d .
H3 H -0.1389 -0.0772 0.7121 0.073 Uiso 1 1 calc R
C4 C 0.0309(6) -0.0490(11) 0.7111(4) 0.0603(17) Uani 1 1 d .
H4 H 0.0443 -0.1856 0.7431 0.072 Uiso 1 1 calc R
C5 C 0.1262(5) 0.0874(10) 0.6835(4) 0.0488(15) Uani 1 1 d .
C6 C 0.1025(5) 0.2919(9) 0.6337(4) 0.0468(15) Uani 1 1 d .
C7 C -0.0132(5) 0.3536(11) 0.6121(4) 0.0566(17) Uani 1 1 d .
H7 H -0.0284 0.4860 0.5773 0.068 Uiso 1 1 calc R
C8 C 0.1969(5) 0.4301(11) 0.6096(4) 0.0585(17) Uani 1 1 d .
H8 H 0.1837 0.5659 0.5768 0.070 Uiso 1 1 calc R
C9 C 0.3062(6) 0.3709(10) 0.6330(4) 0.0549(16) Uani 1 1 d .
H9 H 0.3662 0.4673 0.6164 0.066 Uiso 1 1 calc R
C10 C 0.3314(5) 0.1647(9) 0.6823(4) 0.0441(14) Uani 1 1 d .
C11 C 0.2411(5) 0.0299(10) 0.7058(4) 0.0493(15) Uani 1 1 d .
H11 H 0.2558 -0.1061 0.7379 0.059 Uiso 1 1 calc R
C12 C 0.4575(5) 0.1052(9) 0.7027(4) 0.0465(15) Uani 1 1 d .
H12 H 0.4984 0.2444 0.7198 0.056 Uiso 1 1 calc R
C13 C 0.5123(5) 0.0063(12) 0.6088(4) 0.0647(18) Uani 1 1 d .
H13A H 0.4757 -0.1340 0.5925 0.097 Uiso 1 1 calc R
H13B H 0.5927 -0.0189 0.6207 0.097 Uiso 1 1 calc R
H13C H 0.5029 0.1096 0.5542 0.097 Uiso 1 1 calc R
C14 C 0.4678(5) -0.0552(10) 0.7912(4) 0.0449(14) Uani 1 1 d .
C15 C 0.2388(6) 0.3039(12) -0.0045(4) 0.0631(19) Uani 1 1 d .
C16 C 0.2714(6) 0.2350(16) 0.0907(5) 0.083(2) Uani 1 1 d .
H16 H 0.3289 0.3125 0.1248 0.100 Uiso 1 1 calc R
C17 C 0.2193(7) 0.0536(15) 0.1345(5) 0.093(3) Uani 1 1 d .
H17 H 0.2427 0.0055 0.1976 0.111 Uiso 1 1 calc R
C18 C 0.1330(6) -0.0564(14) 0.0852(5) 0.079(2) Uani 1 1 d .
H18 H 0.0967 -0.1779 0.1155 0.095 Uiso 1 1 calc R
C19 C 0.0995(6) 0.0094(15) -0.0072(5) 0.085(2) Uani 1 1 d .
H19 H 0.0406 -0.0668 -0.0401 0.102 Uiso 1 1 calc R
C20 C 0.1524(6) 0.1889(14) -0.0524(5) 0.073(2) Uani 1 1 d .
H20 H 0.1294 0.2329 -0.1161 0.088 Uiso 1 1 calc R
C21 C 0.2957(6) 0.5005(13) -0.0567(5) 0.075(2) Uani 1 1 d .
H21A H 0.2612 0.5205 -0.1222 0.090 Uiso 1 1 calc R
H21B H 0.2827 0.6369 -0.0185 0.090 Uiso 1 1 calc R
N1 N 0.4222(4) 0.4638(8) -0.0677(3) 0.0514(13) Uani 1 1 d .
H1D H 0.4563 0.4760 -0.0083 0.077 Uiso 1 1 calc R
H1E H 0.4508 0.5666 -0.1091 0.077 Uiso 1 1 calc R
H1F H 0.4347 0.3268 -0.0924 0.077 Uiso 1 1 calc R
O1 O -0.2171(4) 0.2628(8) 0.6287(3) 0.0698(13) Uani 1 1 d .
O2 O 0.4749(4) -0.2600(7) 0.7766(3) 0.0639(12) Uani 1 1 d .
O3 O 0.4696(4) 0.0330(6) 0.8785(3) 0.0582(11) Uani 1 1 d .

loop_
_atom_site_aniso_label
_atom_site_aniso_U_11
_atom_site_aniso_U_22
_atom_site_aniso_U_33
_atom_site_aniso_U_23
_atom_site_aniso_U_13
_atom_site_aniso_U_12
C1 0.080(5) 0.079(5) 0.075(4) 0.003(4) -0.015(4) 0.007(5)
C2 0.062(5) 0.052(4) 0.052(4) -0.006(3) -0.006(3) -0.008(4)
C3 0.061(5) 0.046(4) 0.075(4) 0.008(3) -0.003(3) -0.013(4)
C4 0.065(5) 0.046(4) 0.070(4) 0.012(3) -0.002(3) -0.006(4)
C5 0.058(4) 0.045(4) 0.044(3) -0.001(3) -0.003(3) -0.003(3)
C6 0.058(4) 0.037(4) 0.045(3) 0.001(3) -0.007(3) -0.001(3)
C7 0.071(5) 0.046(4) 0.052(3) 0.004(3) -0.004(3) 0.005(4)
C8 0.071(5) 0.044(4) 0.061(4) 0.016(3) -0.005(3) -0.008(4)
C9 0.062(4) 0.043(4) 0.059(3) 0.015(3) -0.002(3) -0.010(3)
C10 0.054(4) 0.040(4) 0.038(3) 0.001(3) 0.000(3) -0.002(3)
C11 0.061(4) 0.038(3) 0.049(3) 0.005(3) -0.004(3) -0.003(3)
C12 0.059(4) 0.037(3) 0.044(3) 0.005(3) -0.004(3) -0.006(3)
C13 0.076(4) 0.071(5) 0.047(3) 0.007(3) 0.006(3) 0.005(4)
C14 0.054(4) 0.041(4) 0.040(3) 0.004(3) -0.002(2) 0.006(3)
C15 0.059(4) 0.078(5) 0.052(4) 0.002(4) 0.012(3) 0.015(4)
C16 0.079(5) 0.106(6) 0.064(4) 0.007(4) -0.011(4) -0.016(5)
C17 0.096(6) 0.114(8) 0.068(4) 0.029(5) -0.004(4) -0.027(6)
C18 0.067(5) 0.082(6) 0.089(5) 0.009(5) 0.023(4) -0.003(5)
C19 0.087(6) 0.091(6) 0.076(5) -0.003(5) -0.010(4) -0.014(5)
C20 0.068(5) 0.094(6) 0.058(4) 0.000(4) -0.009(3) 0.005(5)
C21 0.070(5) 0.072(5) 0.083(4) 0.016(4) 0.009(4) 0.017(4)
N1 0.078(4) 0.031(3) 0.045(2) -0.001(2) 0.000(2) 0.000(3)
O1 0.062(3) 0.071(3) 0.076(3) 0.002(3) -0.009(2) -0.001(3)
O2 0.104(3) 0.034(3) 0.053(2) 0.0014(19) -0.011(2) -0.003(2)
O3 0.087(3) 0.044(2) 0.043(2) -0.0020(19) -0.0048(19) 0.014(2)

loop_
_atom_type_symbol
_atom_type_description
_atom_type_scat_dispersion_real
_atom_type_scat_dispersion_imag
_atom_type_scat_source
C C 0.0033 0.0016 'International Tables Vol C Tables 4.2.6.8 and 6.1.1.4'
H H 0.0000 0.0000 'International Tables Vol C Tables 4.2.6.8 and 6.1.1.4'
N N 0.0061 0.0033 'International Tables Vol C Tables 4.2.6.8 and 6.1.1.4'
O O 0.0106 0.0060 'International Tables Vol C Tables 4.2.6.8 and 6.1.1.4'

loop_
_geom_angle_atom_site_label_1
_geom_angle_atom_site_label_2
_geom_angle_atom_site_label_3
_geom_angle
O1 C1 H1A 109.5
O1 C1 H1B 109.5
H1A C1 H1B 109.5
O1 C1 H1C 109.5
H1A C1 H1C 109.5
H1B C1 H1C 109.5
C7 C2 O1 126.2(6)
C7 C2 C3 119.6(6)
O1 C2 C3 114.2(6)
C4 C3 C2 120.7(6)
C4 C3 H3 119.7
C2 C3 H3 119.7
C3 C4 C5 121.8(6)
C3 C4 H4 119.1
C5 C4 H4 119.1
C11 C5 C6 119.3(5)
C11 C5 C4 123.1(5)
C6 C5 C4 117.5(5)
C8 C6 C5 117.3(5)
C8 C6 C7 122.7(5)
C5 C6 C7 119.9(5)
C2 C7 C6 120.5(6)
C2 C7 H7 119.8
C6 C7 H7 119.8
C9 C8 C6 121.8(6)
C9 C8 H8 119.1
C6 C8 H8 119.1
C8 C9 C10 121.5(6)
C8 C9 H9 119.3
C10 C9 H9 119.3
C11 C10 C9 117.2(5)
C11 C10 C12 124.3(5)
C9 C10 C12 118.4(5)
C10 C11 C5 122.8(5)
C10 C11 H11 118.6
C5 C11 H11 118.6
C14 C12 C13 111.5(5)
C14 C12 C10 110.7(4)
C13 C12 C10 110.2(4)
C14 C12 H12 108.1
C13 C12 H12 108.1
C10 C12 H12 108.1
C12 C13 H13A 109.5
C12 C13 H13B 109.5
H13A C13 H13B 109.5
C12 C13 H13C 109.5
H13A C13 H13C 109.5
H13B C13 H13C 109.5
O2 C14 O3 123.1(5)
O2 C14 C12 119.9(5)
O3 C14 C12 117.0(5)
C20 C15 C16 118.5(7)
C20 C15 C21 119.3(6)
C16 C15 C21 122.1(7)
C17 C16 C15 120.4(7)
C17 C16 H16 119.8
C15 C16 H16 119.8
C18 C17 C16 119.7(7)
C18 C17 H17 120.2
C16 C17 H17 120.2
C19 C18 C17 120.8(7)
C19 C18 H18 119.6
C17 C18 H18 119.6
C18 C19 C20 120.0(7)
C18 C19 H19 120.0
C20 C19 H19 120.0
C15 C20 C19 120.7(7)
C15 C20 H20 119.7
C19 C20 H20 119.7
N1 C21 C15 111.5(5)
N1 C21 H21A 109.3
C15 C21 H21A 109.3
N1 C21 H21B 109.3
C15 C21 H21B 109.3
H21A C21 H21B 108.0
C21 N1 H1D 109.5
C21 N1 H1E 109.5
H1D N1 H1E 109.5
C21 N1 H1F 109.5
H1D N1 H1F 109.5
H1E N1 H1F 109.5
C2 O1 C1 118.3(5)

loop_
_geom_bond_atom_site_label_1
_geom_bond_atom_site_label_2
_geom_bond_distance
C1 O1 1.425(8)
C1 H1A 0.9600
C1 H1B 0.9600
C1 H1C 0.9600
C2 C7 1.368(8)
C2 O1 1.372(7)
C2 C3 1.415(9)
C3 C4 1.350(8)
C3 H3 0.9300
C4 C5 1.423(8)
C4 H4 0.9300
C5 C11 1.410(8)
C5 C6 1.411(7)
C6 C8 1.409(8)
C6 C7 1.423(8)
C7 H7 0.9300
C8 C9 1.355(8)
C8 H8 0.9300
C9 C10 1.420(8)
C9 H9 0.9300
C10 C11 1.358(7)
C10 C12 1.531(8)
C11 H11 0.9300
C12 C14 1.523(7)
C12 C13 1.530(7)
C12 H12 0.9800
C13 H13A 0.9600
C13 H13B 0.9600
C13 H13C 0.9600
C14 O2 1.234(7)
C14 O3 1.281(6)
C15 C20 1.371(9)
C15 C16 1.388(8)
C15 C21 1.514(10)
C16 C17 1.370(11)
C16 H16 0.9300
C17 C18 1.365(10)
C17 H17 0.9300
C18 C19 1.351(9)
C18 H18 0.9300
C19 C20 1.373(10)
C19 H19 0.9300
C20 H20 0.9300
C21 N1 1.495(7)
C21 H21A 0.9700
C21 H21B 0.9700
N1 H1D 0.8900
N1 H1E 0.8900
N1 H1F 0.8900

loop_
_geom_hbond_atom_site_label_D
_geom_hbond_atom_site_label_H
_geom_hbond_atom_site_label_A
_geom_hbond_distance_DH
_geom_hbond_distance_HA
_geom_hbond_distance_DA
_geom_hbond_angle_DHA
_geom_hbond_site_symmetry_A
N1 H1D O3 0.89 1.96 2.850(5) 174.8 2_656
N1 H1E O2 0.89 1.87 2.723(6) 161.2 1_564
N1 H1F O3 0.89 1.83 2.714(6) 170.1 1_554
